data_7122838
loop_
_publ_author_name
'Qi, Qingkai'
'Huang, Lu'
'Yang, Runqing'
'Li, Jin'
'Qiao, Qinglong'
'Xu, Bin'
'Tian, Wenjing'
'Liu, Xiaogang'
'Xu, Zhaochao'

_publ_section_title
;
 Rhodamine-naphthalimide demonstrated a distinct aggregation-induced
 emission mechanism: elimination of dark-states via dimer interactions
 (EDDI)
;
_journal_name_full 'Chemical Communications'
_journal_paper_doi 10.1039/C8CC09212E
_journal_year 2019
_chemical_formula_moiety 'C44 H42 N4 O4'
_chemical_formula_sum 'C44 H42 N4 O4'
_chemical_formula_weight 690.81
_chemical_name_systematic
;
 ? 
;
_space_group_crystal_system triclinic
_space_group_IT_number 2
_space_group_name_Hall '-P 1'
_space_group_name_H-M_alt 'P -1'
_symmetry_space_group_name_Hall '-P 1'
_symmetry_space_group_name_H-M 'P -1'
_atom_sites_solution_hydrogens geom
_audit_creation_date 2018-07-25
_audit_creation_method
;
Olex2 1.2
(compiled 2018.05.18 svn.r3508 for OlexSys, GUI svn.r5497)
;
_audit_update_record
;
2018-07-31 deposited with the CCDC.
2019-01-03 downloaded from the CCDC.
;
_cell_angle_alpha 78.776(7)
_cell_angle_beta 75.149(7)
_cell_angle_gamma 83.468(7)
_cell_formula_units_Z 2
_cell_length_a 9.9350(8)
_cell_length_b 12.2145(10)
_cell_length_c 15.7216(13)
_cell_measurement_reflns_used 1531
_cell_measurement_temperature 293(2)
_cell_measurement_theta_max 20.8180
_cell_measurement_theta_min 3.3920
_cell_volume 1804.7(3)
_computing_molecular_graphics 'Olex2 (Dolomanov et al., 2009)'
_computing_publication_material 'Olex2 (Dolomanov et al., 2009)'
_computing_structure_refinement 'ShelXL (Sheldrick, 2015)'
_computing_structure_solution 'SHELXS-97 (Sheldrick, 1990)'
_diffrn_ambient_temperature 293(2)
_diffrn_measured_fraction_theta_full 0.998
_diffrn_measured_fraction_theta_max 0.998
_diffrn_measurement_device_type 'Xcalibur, Atlas, Gemini ultra'
_diffrn_measurement_method '\w scans'
_diffrn_radiation_type MoK\a
_diffrn_radiation_wavelength 0.71073
_diffrn_reflns_av_R_equivalents 0.1034
_diffrn_reflns_av_unetI/netI 0.1914
_diffrn_reflns_Laue_measured_fraction_full 0.998
_diffrn_reflns_Laue_measured_fraction_max 0.998
_diffrn_reflns_limit_h_max 11
_diffrn_reflns_limit_h_min -12
_diffrn_reflns_limit_k_max 15
_diffrn_reflns_limit_k_min -14
_diffrn_reflns_limit_l_max 19
_diffrn_reflns_limit_l_min -19
_diffrn_reflns_number 16857
_diffrn_reflns_point_group_measured_fraction_full 0.998
_diffrn_reflns_point_group_measured_fraction_max 0.998
_diffrn_reflns_theta_full 25.242
_diffrn_reflns_theta_max 26.371
_diffrn_reflns_theta_min 2.786
_diffrn_source 'Enhance (Mo) X-ray Source'
_exptl_absorpt_coefficient_mu 0.082
_exptl_absorpt_correction_T_max 0.9918
_exptl_absorpt_correction_T_min 0.9894
_exptl_absorpt_correction_type multi-scan
_exptl_crystal_colour yellow
_exptl_crystal_colour_primary yellow
_exptl_crystal_density_diffrn 1.271
_exptl_crystal_density_method 'not measured'
_exptl_crystal_description block
_exptl_crystal_F_000 732
_exptl_crystal_size_max 0.13
_exptl_crystal_size_mid 0.12
_exptl_crystal_size_min 0.1
_refine_diff_density_max 0.361
_refine_diff_density_min -0.318
_refine_diff_density_rms 0.049
_refine_ls_extinction_method none
_refine_ls_goodness_of_fit_ref 0.929
_refine_ls_hydrogen_treatment constr
_refine_ls_matrix_type full
_refine_ls_number_parameters 489
_refine_ls_number_reflns 7385
_refine_ls_number_restraints 39
_refine_ls_restrained_S_all 0.942
_refine_ls_R_factor_all 0.2419
_refine_ls_R_factor_gt 0.0821
_refine_ls_shift/su_max 0.004
_refine_ls_shift/su_mean 0.000
_refine_ls_structure_factor_coef Fsqd
_refine_ls_weighting_details 'w=1/[\s^2^(Fo^2^)+(0.0952P)^2^] where P=(Fo^2^+2Fc^2^)/3'
_refine_ls_weighting_scheme calc
_refine_ls_wR_factor_gt 0.2042
_refine_ls_wR_factor_ref 0.2870
_reflns_Friedel_coverage 0.000
_reflns_number_gt 2332
_reflns_number_total 7385
_reflns_threshold_expression 'I > 2\s(I)'
_cod_data_source_file c8cc09212e4.cif
_cod_data_source_block rha-nxya
_cod_database_code 7122838
_shelx_shelxl_version_number 2018/3
_shelx_space_group_comment
;
The symmetry employed for this shelxl refinement is uniquely defined
by the following loop, which should always be used as a source of
symmetry information in preference to the above space-group names.
They are only intended as comments.
;
_shelx_estimated_absorpt_t_max 0.992
_shelx_estimated_absorpt_t_min 0.989
_olex2_refinement_description
;
1. Fixed Uiso
 At 1.2 times of:
  All C(H) groups, All C(H,H) groups
 At 1.5 times of:
  All C(H,H,H) groups
2. Restrained distances
 N1-C35 = N1-C35A
 1.5 with sigma of 0.005
 C36-C35 = C36A-C35A
 1.54 with sigma of 0.005
 N2-C37A = N2-C37
 1.5 with sigma of 0.005
 C38-C37 = C38A-C37A
 1.54 with sigma of 0.005
 C42-C41
 1.54 with sigma of 0.005
 H2-H35C
 2.1 with sigma of 0.005
 H10-H37A
 2.1 with sigma of 0.005
 N1-C36 \\sim N1-C36A
 with sigma of 0.02
 N2-C38 \\sim N2-C38A
 with sigma of 0.02
3. Rigid bond restraints
 C42, C43, C29, C30, N1, C35, C35A, C36A, C43, C44
 with sigma for 1-2 distances of 0.001 and sigma for 1-3 distances of 0.002
4. Uiso/Uaniso restraints and constraints
Uanis(C18) \\sim Ueq, Uanis(C17) \\sim Ueq, Uanis(C16) \\sim Ueq: with sigma of
0.01 and sigma for terminal atoms of 0.02
Uanis(C36) = Uanis(C36A)
Uanis(C35A) = Uanis(C35)
Uanis(C37A) = Uanis(C37)
Uanis(C38) = Uanis(C38A)
5. Others
 Sof(C38A)=Sof(H38A)=Sof(H38B)=Sof(H38C)=Sof(C36A)=Sof(H36D)=Sof(H36E)=
 Sof(H36F)=Sof(C35A)=Sof(H35C)=Sof(H35D)=Sof(C37A)=Sof(H37C)=Sof(H37D)=1-FVAR(1)
 Sof(C37)=Sof(H37A)=Sof(H37B)=Sof(C35)=Sof(H35A)=Sof(H35B)=Sof(C36)=Sof(H36A)=
 Sof(H36B)=Sof(H36C)=Sof(C38)=Sof(H38D)=Sof(H38E)=Sof(H38F)=FVAR(1)
6.a Secondary CH2 refined with riding coordinates:
 C33(H33A,H33B), C37(H37A,H37B), C39(H39A,H39B), C41(H41A,H41B), C35(H35A,
 H35B), C35A(H35C,H35D), C37A(H37C,H37D)
6.b Aromatic/amide H refined with riding coordinates:
 C2(H2), C4(H4), C5(H5), C9(H9), C10(H10), C12(H12), C15(H15), C16(H16),
 C17(H17), C18(H18), C23(H23), C24(H24), C25(H25), C29(H29), C30(H30), C42(H42),
  C43(H43)
6.c Idealised Me refined as rotating group:
 C34(H34A,H34B,H34C), C38A(H38A,H38B,H38C), C40(H40A,H40B,H40C), C44(H44A,H44B,
 H44C), C36(H36A,H36B,H36C), C36A(H36D,H36E,H36F), C38(H38D,H38E,H38F)
;
_olex2_submission_special_instructions 'No special instructions were received'

loop_
_space_group_symop_operation_xyz
'x, y, z'
'-x, -y, -z'

loop_
_atom_site_label
_atom_site_type_symbol
_atom_site_fract_x
_atom_site_fract_y
_atom_site_fract_z
_atom_site_U_iso_or_equiv
_atom_site_adp_type
_atom_site_occupancy
_atom_site_site_symmetry_order
_atom_site_calc_flag
_atom_site_refinement_flags_posn
_atom_site_refinement_flags_adp
_atom_site_refinement_flags_occupancy
_atom_site_disorder_assembly
_atom_site_disorder_group
C1 C 0.0208(5) 0.3609(4) 0.3383(3) 0.0521(12) Uani 1 1 d . . . . .
C2 C 0.0929(5) 0.4304(4) 0.3649(3) 0.0570(13) Uani 1 1 d . . . . .
H2 H 0.116858 0.408931 0.419448 0.068 Uiso 1 1 calc DR . . . .
C3 C 0.1323(5) 0.5331(4) 0.3127(3) 0.0624(14) Uani 1 1 d . . . . .
C4 C 0.0990(6) 0.5581(4) 0.2299(4) 0.0727(16) Uani 1 1 d . . . . .
H4 H 0.126106 0.624396 0.191730 0.087 Uiso 1 1 calc R . . . .
C5 C 0.0264(6) 0.4861(4) 0.2035(3) 0.0673(15) Uani 1 1 d . . . . .
H5 H 0.003977 0.506023 0.148314 0.081 Uiso 1 1 calc R . . . .
C6 C -0.0146(5) 0.3843(3) 0.2569(3) 0.0507(12) Uani 1 1 d . . . . .
C7 C -0.0882(5) 0.3025(4) 0.2254(3) 0.0513(12) Uani 1 1 d . . . . .
C8 C -0.1263(4) 0.2031(3) 0.2986(3) 0.0472(11) Uani 1 1 d . . . . .
C9 C -0.2046(5) 0.1194(4) 0.2900(4) 0.0582(13) Uani 1 1 d . . . . .
H9 H -0.230560 0.123776 0.236576 0.070 Uiso 1 1 calc R . . . .
C10 C -0.2440(5) 0.0321(4) 0.3568(4) 0.0671(15) Uani 1 1 d . . . . .
H10 H -0.294830 -0.021873 0.347317 0.080 Uiso 1 1 calc DR . . . .
C11 C -0.2105(5) 0.0206(4) 0.4402(4) 0.0601(13) Uani 1 1 d . . . . .
C12 C -0.1327(5) 0.1038(4) 0.4483(3) 0.0571(13) Uani 1 1 d . . . . .
H12 H -0.107083 0.100495 0.501731 0.069 Uiso 1 1 calc R . . . .
C13 C -0.0927(5) 0.1905(3) 0.3799(3) 0.0490(12) Uani 1 1 d . . . . .
C14 C -0.2121(6) 0.3594(4) 0.1904(4) 0.0627(14) Uani 1 1 d . . . . .
C15 C -0.3343(6) 0.4059(4) 0.2379(4) 0.0746(16) Uani 1 1 d . . . . .
H15 H -0.350023 0.402024 0.299292 0.090 Uiso 1 1 calc R . . . .
C16 C -0.4332(7) 0.4582(5) 0.1930(5) 0.100(2) Uani 1 1 d . U . . .
H16 H -0.516957 0.488334 0.224730 0.120 Uiso 1 1 calc R . . . .
C17 C -0.4088(8) 0.4664(6) 0.1010(5) 0.117(2) Uani 1 1 d . U . . .
H17 H -0.474950 0.503959 0.071299 0.140 Uiso 1 1 calc R . . . .
C18 C -0.2840(7) 0.4180(5) 0.0522(4) 0.102(2) Uani 1 1 d . U . . .
H18 H -0.266874 0.421855 -0.009240 0.122 Uiso 1 1 calc R . . . .
C19 C -0.1881(6) 0.3647(4) 0.0995(4) 0.0672(15) Uani 1 1 d . . . . .
C20 C -0.0529(6) 0.3064(4) 0.0658(4) 0.0653(15) Uani 1 1 d . . . . .
C21 C 0.1343(5) 0.2049(4) 0.1349(3) 0.0601(13) Uani 1 1 d . . . . .
C22 C 0.1470(5) 0.0932(4) 0.1202(3) 0.0570(13) Uani 1 1 d . . . . .
C23 C 0.0407(5) 0.0405(4) 0.1067(3) 0.0615(14) Uani 1 1 d . . . . .
H23 H -0.046963 0.077926 0.110492 0.074 Uiso 1 1 calc R . . . .
C24 C 0.0614(6) -0.0659(4) 0.0878(3) 0.0692(15) Uani 1 1 d . . . . .
H24 H -0.012305 -0.099458 0.079084 0.083 Uiso 1 1 calc R . . . .
C25 C 0.1916(5) -0.1246(4) 0.0815(3) 0.0641(14) Uani 1 1 d . . . . .
H25 H 0.204822 -0.196084 0.067313 0.077 Uiso 1 1 calc R . . . .
C26 C 0.3009(5) -0.0766(4) 0.0965(3) 0.0570(13) Uani 1 1 d . . . . .
C27 C 0.2815(5) 0.0316(4) 0.1145(3) 0.0487(11) Uani 1 1 d . . . . .
C28 C 0.3934(5) 0.0847(4) 0.1282(3) 0.0603(13) Uani 1 1 d . . . . .
C29 C 0.3778(5) 0.1901(5) 0.1436(4) 0.0725(15) Uani 1 1 d . U . . .
H29 H 0.452823 0.222201 0.152087 0.087 Uiso 1 1 calc R . . . .
C30 C 0.2477(5) 0.2535(5) 0.1470(4) 0.0699(15) Uani 1 1 d . U . . .
H30 H 0.238012 0.326739 0.157268 0.084 Uiso 1 1 calc R . . . .
C31 C 0.4303(5) -0.1414(5) 0.0947(3) 0.0590(13) Uani 1 1 d . . . . .
C32 C 0.5301(5) 0.0193(5) 0.1268(3) 0.0618(14) Uani 1 1 d . . . . .
C33 C 0.2117(7) 0.7215(5) 0.2979(4) 0.0868(19) Uani 1 1 d . . . . .
H33A H 0.233898 0.723997 0.233814 0.104 Uiso 1 1 calc R . . . .
H33B H 0.287850 0.752097 0.311795 0.104 Uiso 1 1 calc R . . . .
C34 C 0.0804(7) 0.7947(6) 0.3239(5) 0.113(2) Uani 1 1 d . . . . .
H34A H 0.005199 0.767384 0.307760 0.169 Uiso 1 1 calc GR . . . .
H34B H 0.094921 0.870021 0.293336 0.169 Uiso 1 1 calc GR . . . .
H34C H 0.057601 0.793213 0.387269 0.169 Uiso 1 1 calc GR . . . .
C37 C -0.3641(19) -0.1310(12) 0.4994(11) 0.082(3) Uani 0.306(9) 1 d D . P A 1
H37A H -0.328701 -0.164609 0.446240 0.098 Uiso 0.306(9) 1 calc DR . P A 1
H37B H -0.444280 -0.080750 0.490646 0.098 Uiso 0.306(9) 1 calc R . P A 1
C38A C -0.4450(9) -0.1903(10) 0.5359(9) 0.114(4) Uani 0.694(9) 1 d D . P A 2
H38A H -0.496435 -0.132403 0.504125 0.171 Uiso 0.694(9) 1 calc GR . P A 2
H38B H -0.471430 -0.185844 0.598350 0.171 Uiso 0.694(9) 1 calc GR . P A 2
H38C H -0.465197 -0.261986 0.527668 0.171 Uiso 0.694(9) 1 calc GR . P A 2
C39 C -0.2443(6) -0.0580(4) 0.5998(4) 0.0766(17) Uani 1 1 d . . . . .
H39A H -0.151718 -0.037483 0.597410 0.092 Uiso 1 1 calc R . . . .
H39B H -0.257034 -0.131346 0.636739 0.092 Uiso 1 1 calc R . . . .
C40 C -0.3528(6) 0.0266(5) 0.6431(4) 0.0863(18) Uani 1 1 d . . . . .
H40A H -0.347081 0.097743 0.603966 0.129 Uiso 1 1 calc GR . . . .
H40B H -0.334955 0.034346 0.698780 0.129 Uiso 1 1 calc GR . . . .
H40C H -0.444412 0.000946 0.653767 0.129 Uiso 1 1 calc GR . . . .
C41 C 0.6712(5) -0.1588(5) 0.1147(4) 0.0839(18) Uani 1 1 d D . . . .
H41A H 0.749727 -0.111998 0.097205 0.101 Uiso 1 1 calc R . . . .
H41B H 0.686984 -0.212122 0.074261 0.101 Uiso 1 1 calc R . . . .
C42 C 0.6576(9) -0.2217(7) 0.2124(4) 0.142(3) Uani 1 1 d D U . . .
H42 H 0.577800 -0.211396 0.257127 0.170 Uiso 1 1 calc R . . . .
C43 C 0.7665(9) -0.2920(7) 0.2295(6) 0.151(3) Uani 1 1 d . U . . .
H43 H 0.850022 -0.300935 0.187346 0.181 Uiso 1 1 calc R . . . .
C44 C 0.7374(8) -0.3548(5) 0.3250(5) 0.112(2) Uani 1 1 d . U . . .
H44A H 0.822872 -0.390448 0.337782 0.168 Uiso 1 1 calc GR . . . .
H44B H 0.672436 -0.410349 0.332271 0.168 Uiso 1 1 calc GR . . . .
H44C H 0.698387 -0.303168 0.365207 0.168 Uiso 1 1 calc GR . . . .
N1 N 0.2031(5) 0.6052(4) 0.3419(3) 0.0845(14) Uani 1 1 d D U . . .
N2 N -0.2533(5) -0.0643(3) 0.5100(3) 0.0799(14) Uani 1 1 d D . . . .
N3 N 0.0016(4) 0.2681(3) 0.1397(3) 0.0564(11) Uani 1 1 d . . . . .
N4 N 0.5405(4) -0.0889(3) 0.1103(3) 0.0618(11) Uani 1 1 d . . . . .
O1 O -0.0137(3) 0.2644(2) 0.3988(2) 0.0608(9) Uani 1 1 d . . . . .
O2 O 0.0024(4) 0.2913(3) -0.0096(2) 0.0803(12) Uani 1 1 d . . . . .
O3 O 0.4508(4) -0.2383(3) 0.0820(3) 0.0923(13) Uani 1 1 d . . . . .
O4 O 0.6291(4) 0.0568(3) 0.1413(3) 0.0902(13) Uani 1 1 d . . . . .
C35 C 0.248(3) 0.560(2) 0.4272(10) 0.085(3) Uani 0.306(9) 1 d D U P A 1
H35A H 0.169922 0.527384 0.472083 0.102 Uiso 0.306(9) 1 calc R . P A 1
H35B H 0.275451 0.621323 0.448951 0.102 Uiso 0.306(9) 1 calc R . P A 1
C36 C 0.370(4) 0.472(3) 0.413(2) 0.210(10) Uani 0.306(9) 1 d D . P A 1
H36A H 0.361959 0.415941 0.465350 0.316 Uiso 0.306(9) 1 calc GR . P A 1
H36B H 0.456234 0.507119 0.400798 0.316 Uiso 0.306(9) 1 calc GR . P A 1
H36C H 0.368262 0.438275 0.362821 0.316 Uiso 0.306(9) 1 calc GR . P A 1
C36A C 0.3502(13) 0.5610(17) 0.4512(11) 0.210(10) Uani 0.694(9) 1 d D U P A 2
H36D H 0.410429 0.544895 0.396017 0.316 Uiso 0.694(9) 1 calc GR . P A 2
H36E H 0.346231 0.495069 0.496187 0.316 Uiso 0.694(9) 1 calc GR . P A 2
H36F H 0.386037 0.619827 0.469722 0.316 Uiso 0.694(9) 1 calc GR . P A 2
C35A C 0.2048(11) 0.5975(6) 0.4378(4) 0.085(3) Uani 0.694(9) 1 d D U P A 2
H35C H 0.139511 0.544091 0.474958 0.102 Uiso 0.694(9) 1 calc DR . P A 2
H35D H 0.175569 0.669811 0.455811 0.102 Uiso 0.694(9) 1 calc R . P A 2
C37A C -0.2877(8) -0.1752(5) 0.4998(7) 0.082(3) Uani 0.694(9) 1 d D . P A 2
H37C H -0.235753 -0.233554 0.532063 0.098 Uiso 0.694(9) 1 calc R . P A 2
H37D H -0.260400 -0.182195 0.437218 0.098 Uiso 0.694(9) 1 calc R . P A 2
C38 C -0.412(3) -0.223(2) 0.5797(14) 0.114(4) Uani 0.306(9) 1 d D . P A 1
H38D H -0.473065 -0.268973 0.565950 0.171 Uiso 0.306(9) 1 calc GR . P A 1
H38E H -0.459657 -0.190239 0.630673 0.171 Uiso 0.306(9) 1 calc GR . P A 1
H38F H -0.331510 -0.268972 0.592690 0.171 Uiso 0.306(9) 1 calc GR . P A 1

loop_
_atom_site_aniso_label
_atom_site_aniso_U_11
_atom_site_aniso_U_22
_atom_site_aniso_U_33
_atom_site_aniso_U_23
_atom_site_aniso_U_13
_atom_site_aniso_U_12
C1 0.055(3) 0.049(3) 0.054(3) -0.013(3) -0.014(3) 0.001(2)
C2 0.058(3) 0.064(3) 0.050(3) -0.005(3) -0.014(3) -0.012(3)
C3 0.076(4) 0.061(3) 0.053(4) -0.014(3) -0.015(3) -0.013(3)
C4 0.108(5) 0.055(3) 0.055(4) -0.005(3) -0.017(3) -0.021(3)
C5 0.096(4) 0.062(3) 0.041(3) -0.011(3) -0.014(3) 0.002(3)
C6 0.061(3) 0.046(3) 0.045(3) -0.008(2) -0.012(3) -0.003(2)
C7 0.051(3) 0.063(3) 0.044(3) -0.021(2) -0.013(2) 0.007(2)
C8 0.043(3) 0.051(3) 0.044(3) -0.011(2) 0.000(2) -0.006(2)
C9 0.056(3) 0.067(3) 0.055(4) -0.024(3) -0.011(3) -0.001(3)
C10 0.066(4) 0.060(3) 0.078(4) -0.032(3) -0.005(3) -0.012(3)
C11 0.052(3) 0.056(3) 0.067(4) -0.017(3) 0.001(3) -0.006(2)
C12 0.057(3) 0.061(3) 0.052(3) -0.007(3) -0.013(3) -0.005(3)
C13 0.052(3) 0.045(3) 0.051(3) -0.010(2) -0.014(3) 0.001(2)
C14 0.071(4) 0.064(3) 0.057(4) -0.019(3) -0.022(3) 0.006(3)
C15 0.069(4) 0.093(4) 0.066(4) -0.034(3) -0.021(3) 0.020(3)
C16 0.091(4) 0.119(5) 0.100(5) -0.051(4) -0.039(4) 0.041(4)
C17 0.119(5) 0.137(5) 0.108(5) -0.046(4) -0.059(5) 0.052(4)
C18 0.123(5) 0.125(5) 0.069(4) -0.030(4) -0.049(4) 0.030(4)
C19 0.075(4) 0.073(3) 0.060(4) -0.022(3) -0.031(3) 0.017(3)
C20 0.080(4) 0.062(3) 0.058(4) -0.020(3) -0.023(3) 0.009(3)
C21 0.071(4) 0.061(3) 0.047(3) -0.016(3) -0.008(3) -0.003(3)
C22 0.057(3) 0.066(3) 0.047(3) -0.015(3) -0.007(3) -0.007(3)
C23 0.062(3) 0.073(3) 0.055(3) -0.021(3) -0.015(3) -0.004(3)
C24 0.064(4) 0.083(4) 0.064(4) -0.021(3) -0.012(3) -0.011(3)
C25 0.062(4) 0.068(3) 0.065(4) -0.018(3) -0.018(3) 0.001(3)
C26 0.053(3) 0.064(3) 0.053(3) -0.014(3) -0.008(3) -0.002(3)
C27 0.043(3) 0.065(3) 0.037(3) -0.011(2) -0.006(2) -0.003(2)
C28 0.062(3) 0.066(3) 0.049(3) -0.015(3) -0.002(3) -0.003(3)
C29 0.055(3) 0.090(4) 0.074(4) -0.020(3) -0.013(3) -0.008(2)
C30 0.059(3) 0.086(4) 0.068(4) -0.022(3) -0.014(3) -0.005(2)
C31 0.061(4) 0.073(3) 0.038(3) -0.008(3) -0.010(3) 0.008(3)
C32 0.052(3) 0.083(4) 0.050(3) -0.012(3) -0.009(3) -0.008(3)
C33 0.104(5) 0.078(4) 0.084(5) -0.020(4) -0.018(4) -0.031(4)
C34 0.113(6) 0.105(5) 0.132(7) -0.047(5) -0.029(5) -0.008(5)
C37 0.083(7) 0.062(5) 0.102(6) -0.022(5) -0.021(6) 0.002(5)
C38A 0.090(8) 0.137(9) 0.124(12) -0.041(8) -0.012(7) -0.043(7)
C39 0.072(4) 0.070(3) 0.081(5) 0.014(3) -0.022(4) -0.019(3)
C40 0.096(5) 0.105(4) 0.054(4) -0.012(3) -0.007(3) -0.023(4)
C41 0.048(3) 0.110(4) 0.087(5) -0.014(4) -0.014(3) 0.013(3)
C42 0.129(6) 0.183(8) 0.096(6) -0.014(5) -0.033(5) 0.053(5)
C43 0.134(7) 0.169(7) 0.114(6) 0.036(5) -0.031(6) 0.035(5)
C44 0.150(7) 0.097(4) 0.091(4) -0.006(3) -0.040(5) -0.014(4)
N1 0.117(4) 0.072(3) 0.071(3) -0.011(3) -0.021(3) -0.041(3)
N2 0.088(4) 0.067(3) 0.075(4) -0.011(3) 0.003(3) -0.023(3)
N3 0.062(3) 0.060(2) 0.048(3) -0.014(2) -0.015(2) 0.003(2)
N4 0.046(3) 0.076(3) 0.059(3) -0.007(2) -0.009(2) -0.003(2)
O1 0.076(2) 0.0586(19) 0.054(2) -0.0015(17) -0.0274(19) -0.0169(17)
O2 0.100(3) 0.092(3) 0.053(3) -0.026(2) -0.024(2) 0.013(2)
O3 0.097(3) 0.085(3) 0.100(4) -0.028(3) -0.030(3) 0.004(2)
O4 0.075(3) 0.109(3) 0.097(3) -0.021(3) -0.032(2) -0.016(2)
C35 0.108(7) 0.083(7) 0.076(3) -0.020(4) -0.025(4) -0.041(5)
C36 0.116(8) 0.37(3) 0.130(13) 0.042(15) -0.052(9) -0.050(14)
C36A 0.116(8) 0.37(3) 0.130(13) 0.042(15) -0.052(9) -0.050(14)
C35A 0.108(7) 0.083(7) 0.076(3) -0.020(4) -0.025(4) -0.041(5)
C37A 0.083(7) 0.062(5) 0.102(6) -0.022(5) -0.021(6) 0.002(5)
C38 0.090(8) 0.137(9) 0.124(12) -0.041(8) -0.012(7) -0.043(7)

loop_
_atom_type_symbol
_atom_type_description
_atom_type_scat_dispersion_real
_atom_type_scat_dispersion_imag
_atom_type_scat_source
C C 0.0033 0.0016 'International Tables Vol C Tables 4.2.6.8 and 6.1.1.4'
H H 0.0000 0.0000 'International Tables Vol C Tables 4.2.6.8 and 6.1.1.4'
N N 0.0061 0.0033 'International Tables Vol C Tables 4.2.6.8 and 6.1.1.4'
O O 0.0106 0.0060 'International Tables Vol C Tables 4.2.6.8 and 6.1.1.4'

loop_
_geom_angle_atom_site_label_1
_geom_angle_atom_site_label_2
_geom_angle_atom_site_label_3
_geom_angle
C2 C1 C6 122.8(4)
C2 C1 O1 114.6(4)
O1 C1 C6 122.6(4)
C1 C2 H2 119.0
C1 C2 C3 121.9(4)
C3 C2 H2 119.0
C4 C3 C2 116.3(4)
N1 C3 C2 121.4(4)
N1 C3 C4 122.3(5)
C3 C4 H4 119.5
C5 C4 C3 121.0(5)
C5 C4 H4 119.5
C4 C5 H5 118.9
C4 C5 C6 122.1(4)
C6 C5 H5 118.9
C1 C6 C5 115.7(4)
C1 C6 C7 122.4(4)
C5 C6 C7 121.8(4)
C8 C7 C6 110.0(3)
C8 C7 C14 113.0(4)
C8 C7 N3 112.2(3)
C14 C7 C6 111.8(3)
C14 C7 N3 98.9(3)
N3 C7 C6 110.5(4)
C9 C8 C7 122.0(4)
C13 C8 C7 122.9(4)
C13 C8 C9 115.1(4)
C8 C9 H9 118.8
C10 C9 C8 122.3(4)
C10 C9 H9 118.8
C9 C10 H10 118.9
C9 C10 C11 122.2(5)
C11 C10 H10 118.9
C12 C11 C10 115.2(5)
N2 C11 C10 123.5(5)
N2 C11 C12 121.3(5)
C11 C12 H12 119.1
C13 C12 C11 121.8(5)
C13 C12 H12 119.1
C8 C13 O1 122.5(4)
C12 C13 C8 123.4(4)
C12 C13 O1 114.1(4)
C15 C14 C7 127.7(5)
C15 C14 C19 120.8(5)
C19 C14 C7 111.4(5)
C14 C15 H15 120.5
C14 C15 C16 119.1(5)
C16 C15 H15 120.5
C15 C16 H16 119.7
C15 C16 C17 120.7(6)
C17 C16 H16 119.7
C16 C17 H17 119.8
C16 C17 C18 120.3(6)
C18 C17 H17 119.8
C17 C18 H18 121.3
C19 C18 C17 117.5(6)
C19 C18 H18 121.3
C14 C19 C18 121.6(6)
C14 C19 C20 109.9(4)
C18 C19 C20 128.4(5)
N3 C20 C19 105.5(5)
O2 C20 C19 129.2(5)
O2 C20 N3 125.2(5)
C22 C21 N3 119.2(4)
C30 C21 C22 120.8(5)
C30 C21 N3 119.9(4)
C21 C22 C27 118.4(4)
C23 C22 C21 124.0(5)
C23 C22 C27 117.5(4)
C22 C23 H23 119.3
C24 C23 C22 121.4(5)
C24 C23 H23 119.3
C23 C24 H24 119.6
C23 C24 C25 120.9(4)
C25 C24 H24 119.6
C24 C25 H25 120.0
C26 C25 C24 120.0(4)
C26 C25 H25 120.0
C25 C26 C27 119.5(4)
C25 C26 C31 118.6(4)
C27 C26 C31 121.9(4)
C26 C27 C22 120.6(4)
C26 C27 C28 120.9(4)
C28 C27 C22 118.5(4)
C27 C28 C32 118.5(4)
C29 C28 C27 121.8(5)
C29 C28 C32 119.6(4)
C28 C29 H29 119.6
C28 C29 C30 120.7(5)
C30 C29 H29 119.6
C21 C30 C29 119.7(5)
C21 C30 H30 120.2
C29 C30 H30 120.2
N4 C31 C26 116.9(4)
O3 C31 C26 124.2(5)
O3 C31 N4 118.9(5)
N4 C32 C28 117.2(4)
O4 C32 C28 122.7(5)
O4 C32 N4 120.1(5)
H33A C33 H33B 107.6
C34 C33 H33A 108.7
C34 C33 H33B 108.7
N1 C33 H33A 108.7
N1 C33 H33B 108.7
N1 C33 C34 114.4(5)
C33 C34 H34A 109.5
C33 C34 H34B 109.5
C33 C34 H34C 109.5
H34A C34 H34B 109.5
H34A C34 H34C 109.5
H34B C34 H34C 109.5
H37A C37 H37B 107.7
N2 C37 H37A 108.9
N2 C37 H37B 108.9
N2 C37 C38 113.3(9)
C38 C37 H37A 108.9
C38 C37 H37B 108.9
H38A C38A H38B 109.5
H38A C38A H38C 109.5
H38B C38A H38C 109.5
C37A C38A H38A 109.5
C37A C38A H38B 109.5
C37A C38A H38C 109.5
H39A C39 H39B 107.8
C40 C39 H39A 109.0
C40 C39 H39B 109.0
N2 C39 H39A 109.0
N2 C39 H39B 109.0
N2 C39 C40 112.9(4)
C39 C40 H40A 109.5
C39 C40 H40B 109.5
C39 C40 H40C 109.5
H40A C40 H40B 109.5
H40A C40 H40C 109.5
H40B C40 H40C 109.5
H41A C41 H41B 108.4
C42 C41 H41A 110.0
C42 C41 H41B 110.0
N4 C41 H41A 110.0
N4 C41 H41B 110.0
N4 C41 C42 108.5(5)
C41 C42 H42 121.4
C43 C42 C41 117.3(7)
C43 C42 H42 121.4
C42 C43 H43 123.7
C42 C43 C44 112.6(8)
C44 C43 H43 123.7
C43 C44 H44A 109.5
C43 C44 H44B 109.5
C43 C44 H44C 109.5
H44A C44 H44B 109.5
H44A C44 H44C 109.5
H44B C44 H44C 109.5
C3 N1 C33 119.8(4)
C3 N1 C35 116.0(11)
C3 N1 C35A 123.0(5)
C33 N1 C35 123.5(11)
C33 N1 C35A 109.1(5)
C11 N2 C37 114.9(5)
C11 N2 C39 120.8(4)
C11 N2 C37A 124.3(6)
C39 N2 C37 118.6(7)
C39 N2 C37A 114.1(6)
C20 N3 C7 113.9(4)
C20 N3 C21 122.9(4)
C21 N3 C7 123.1(3)
C31 N4 C41 116.8(4)
C32 N4 C31 124.5(4)
C32 N4 C41 118.6(4)
C1 O1 C13 119.1(3)
N1 C35 H35A 109.4
N1 C35 H35B 109.4
N1 C35 C36 111.1(12)
H35A C35 H35B 108.0
C36 C35 H35A 109.4
C36 C35 H35B 109.4
C35 C36 H36A 109.5
C35 C36 H36B 109.5
C35 C36 H36C 109.5
H36A C36 H36B 109.5
H36A C36 H36C 109.5
H36B C36 H36C 109.5
H36D C36A H36E 109.5
H36D C36A H36F 109.5
H36E C36A H36F 109.5
C35A C36A H36D 109.5
C35A C36A H36E 109.5
C35A C36A H36F 109.5
N1 C35A C36A 110.4(7)
N1 C35A H35C 109.6
N1 C35A H35D 109.6
C36A C35A H35C 109.6
C36A C35A H35D 109.6
H35C C35A H35D 108.1
C38A C37A H37C 109.5
C38A C37A H37D 109.5
N2 C37A C38A 110.9(6)
N2 C37A H37C 109.5
N2 C37A H37D 109.5
H37C C37A H37D 108.1
C37 C38 H38D 109.5
C37 C38 H38E 109.5
C37 C38 H38F 109.5
H38D C38 H38E 109.5
H38D C38 H38F 109.5
H38E C38 H38F 109.5

loop_
_geom_bond_atom_site_label_1
_geom_bond_atom_site_label_2
_geom_bond_distance
C1 C2 1.356(5)
C1 C6 1.380(6)
C1 O1 1.378(5)
C2 H2 0.9300
C2 C3 1.395(6)
C3 C4 1.394(6)
C3 N1 1.394(5)
C4 H4 0.9300
C4 C5 1.381(6)
C5 H5 0.9300
C5 C6 1.397(6)
C6 C7 1.525(5)
C7 C8 1.510(6)
C7 C14 1.518(6)
C7 N3 1.518(6)
C8 C9 1.399(6)
C8 C13 1.378(6)
C9 H9 0.9300
C9 C10 1.357(7)
C10 H10 0.9300
C10 C11 1.412(7)
C11 C12 1.388(6)
C11 N2 1.371(6)
C12 H12 0.9300
C12 C13 1.368(6)
C13 O1 1.380(5)
C14 C15 1.377(7)
C14 C19 1.378(7)
C15 H15 0.9300
C15 C16 1.382(7)
C16 H16 0.9300
C16 C17 1.390(9)
C17 H17 0.9300
C17 C18 1.413(9)
C18 H18 0.9300
C18 C19 1.385(7)
C19 C20 1.468(7)
C20 N3 1.384(6)
C20 O2 1.212(6)
C21 C22 1.415(6)
C21 C30 1.401(6)
C21 N3 1.442(6)
C22 C23 1.377(6)
C22 C27 1.447(6)
C23 H23 0.9300
C23 C24 1.370(6)
C24 H24 0.9300
C24 C25 1.396(6)
C25 H25 0.9300
C25 C26 1.380(6)
C26 C27 1.386(6)
C26 C31 1.429(6)
C27 C28 1.430(6)
C28 C29 1.341(6)
C28 C32 1.493(7)
C29 H29 0.9300
C29 C30 1.423(6)
C30 H30 0.9300
C31 N4 1.423(6)
C31 O3 1.223(5)
C32 N4 1.384(6)
C32 O4 1.220(5)
C33 H33A 0.9700
C33 H33B 0.9700
C33 C34 1.507(8)
C33 N1 1.455(6)
C34 H34A 0.9600
C34 H34B 0.9600
C34 H34C 0.9600
C37 H37A 0.9700
C37 H37B 0.9700
C37 N2 1.502(5)
C37 C38 1.534(5)
C38A H38A 0.9600
C38A H38B 0.9600
C38A H38C 0.9600
C38A C37A 1.538(5)
C39 H39A 0.9700
C39 H39B 0.9700
C39 C40 1.530(7)
C39 N2 1.454(7)
C40 H40A 0.9600
C40 H40B 0.9600
C40 H40C 0.9600
C41 H41A 0.9700
C41 H41B 0.9700
C41 C42 1.557(4)
C41 N4 1.480(6)
C42 H42 0.9300
C42 C43 1.352(9)
C43 H43 0.9300
C43 C44 1.518(10)
C44 H44A 0.9600
C44 H44B 0.9600
C44 H44C 0.9600
N1 C35 1.503(5)
N1 C35A 1.497(5)
N2 C37A 1.482(4)
C35 H35A 0.9700
C35 H35B 0.9700
C35 C36 1.529(5)
C36 H36A 0.9600
C36 H36B 0.9600
C36 H36C 0.9600
C36A H36D 0.9600
C36A H36E 0.9600
C36A H36F 0.9600
C36A C35A 1.518(5)
C35A H35C 0.9700
C35A H35D 0.9700
C37A H37C 0.9700
C37A H37D 0.9700
C38 H38D 0.9600
C38 H38E 0.9600
C38 H38F 0.9600

loop_
_geom_torsion_atom_site_label_1
_geom_torsion_atom_site_label_2
_geom_torsion_atom_site_label_3
_geom_torsion_atom_site_label_4
_geom_torsion
C1 C2 C3 C4 -2.9(8)
C1 C2 C3 N1 178.2(5)
C1 C6 C7 C8 5.6(6)
C1 C6 C7 C14 132.0(5)
C1 C6 C7 N3 -118.8(5)
C2 C1 C6 C5 -1.2(7)
C2 C1 C6 C7 176.3(4)
C2 C1 O1 C13 177.0(4)
C2 C3 C4 C5 2.4(8)
C2 C3 N1 C33 -164.6(5)
C2 C3 N1 C35 6.5(13)
C2 C3 N1 C35A -19.1(8)
C3 C4 C5 C6 -1.4(8)
C3 N1 C35 C36 73(2)
C3 N1 C35A C36A 112.3(10)
C4 C3 N1 C33 16.6(8)
C4 C3 N1 C35 -172.3(12)
C4 C3 N1 C35A 162.1(6)
C4 C5 C6 C1 0.7(7)
C4 C5 C6 C7 -176.8(5)
C5 C6 C7 C8 -177.0(4)
C5 C6 C7 C14 -50.7(6)
C5 C6 C7 N3 58.5(5)
C6 C1 C2 C3 2.4(8)
C6 C1 O1 C13 -3.4(6)
C6 C7 C8 C9 174.9(4)
C6 C7 C8 C13 -2.0(6)
C6 C7 C14 C15 -66.2(7)
C6 C7 C14 C19 111.4(5)
C6 C7 N3 C20 -112.7(4)
C6 C7 N3 C21 65.1(5)
C7 C8 C9 C10 -177.4(4)
C7 C8 C13 C12 176.6(4)
C7 C8 C13 O1 -4.2(7)
C7 C14 C15 C16 177.4(5)
C7 C14 C19 C18 -176.8(5)
C7 C14 C19 C20 3.8(6)
C8 C7 C14 C15 58.6(6)
C8 C7 C14 C19 -123.8(5)
C8 C7 N3 C20 124.1(4)
C8 C7 N3 C21 -58.1(5)
C8 C9 C10 C11 1.0(8)
C8 C13 O1 C1 7.1(6)
C9 C8 C13 C12 -0.5(7)
C9 C8 C13 O1 178.7(4)
C9 C10 C11 C12 -1.0(7)
C9 C10 C11 N2 177.5(5)
C10 C11 C12 C13 0.3(7)
C10 C11 N2 C37 -12.6(13)
C10 C11 N2 C39 -165.5(5)
C10 C11 N2 C37A 25.7(8)
C11 C12 C13 C8 0.5(7)
C11 C12 C13 O1 -178.8(4)
C11 N2 C37A C38A -111.4(9)
C12 C11 N2 C37 165.7(11)
C12 C11 N2 C39 12.9(7)
C12 C11 N2 C37A -156.0(5)
C12 C13 O1 C1 -173.6(4)
C13 C8 C9 C10 -0.2(7)
C14 C7 C8 C9 49.2(5)
C14 C7 C8 C13 -127.8(5)
C14 C7 N3 C20 4.8(5)
C14 C7 N3 C21 -177.5(4)
C14 C15 C16 C17 -1.5(9)
C14 C19 C20 N3 -0.6(6)
C14 C19 C20 O2 178.3(6)
C15 C14 C19 C18 1.1(8)
C15 C14 C19 C20 -178.4(5)
C15 C16 C17 C18 2.0(11)
C16 C17 C18 C19 -1.0(10)
C17 C18 C19 C14 -0.5(9)
C17 C18 C19 C20 178.8(6)
C18 C19 C20 N3 180.0(5)
C18 C19 C20 O2 -1.1(10)
C19 C14 C15 C16 0.0(8)
C19 C20 N3 C7 -2.9(5)
C19 C20 N3 C21 179.4(4)
C21 C22 C23 C24 176.3(5)
C21 C22 C27 C26 -177.4(5)
C21 C22 C27 C28 2.9(6)
C22 C21 C30 C29 0.6(7)
C22 C21 N3 C7 110.9(5)
C22 C21 N3 C20 -71.5(6)
C22 C23 C24 C25 0.0(8)
C22 C27 C28 C29 -1.9(7)
C22 C27 C28 C32 177.0(4)
C23 C22 C27 C26 -0.3(7)
C23 C22 C27 C28 180.0(4)
C23 C24 C25 C26 1.5(8)
C24 C25 C26 C27 -2.3(7)
C24 C25 C26 C31 176.3(5)
C25 C26 C27 C22 1.7(7)
C25 C26 C27 C28 -178.5(4)
C25 C26 C31 N4 179.9(4)
C25 C26 C31 O3 -1.0(7)
C26 C27 C28 C29 178.4(5)
C26 C27 C28 C32 -2.7(7)
C26 C31 N4 C32 0.1(7)
C26 C31 N4 C41 175.8(4)
C27 C22 C23 C24 -0.5(7)
C27 C26 C31 N4 -1.5(7)
C27 C26 C31 O3 177.6(5)
C27 C28 C29 C30 0.1(8)
C27 C28 C32 N4 1.3(7)
C27 C28 C32 O4 -177.1(5)
C28 C29 C30 C21 0.5(8)
C28 C32 N4 C31 0.0(7)
C28 C32 N4 C41 -175.7(4)
C29 C28 C32 N4 -179.8(5)
C29 C28 C32 O4 1.8(8)
C30 C21 C22 C23 -179.2(5)
C30 C21 C22 C27 -2.3(7)
C30 C21 N3 C7 -67.5(6)
C30 C21 N3 C20 110.0(5)
C31 C26 C27 C22 -176.9(4)
C31 C26 C27 C28 2.9(7)
C32 C28 C29 C30 -178.7(5)
C33 N1 C35 C36 -117(2)
C33 N1 C35A C36A -99.1(10)
C34 C33 N1 C3 77.3(7)
C34 C33 N1 C35 -93.0(14)
C34 C33 N1 C35A -72.5(7)
C39 N2 C37A C38A 79.1(10)
C40 C39 N2 C11 72.5(6)
C40 C39 N2 C37 -79.4(10)
C40 C39 N2 C37A -117.6(5)
C41 C42 C43 C44 -175.9(6)
C42 C41 N4 C31 -86.6(6)
C42 C41 N4 C32 89.4(6)
N1 C3 C4 C5 -178.7(5)
N2 C11 C12 C13 -178.2(4)
N3 C7 C8 C9 -61.6(5)
N3 C7 C8 C13 121.4(4)
N3 C7 C14 C15 177.4(5)
N3 C7 C14 C19 -5.0(5)
N3 C21 C22 C23 2.3(7)
N3 C21 C22 C27 179.2(4)
N3 C21 C30 C29 179.1(5)
N4 C41 C42 C43 178.7(7)
O1 C1 C2 C3 -178.0(4)
O1 C1 C6 C5 179.2(4)
O1 C1 C6 C7 -3.3(7)
O2 C20 N3 C7 178.2(5)
O2 C20 N3 C21 0.4(8)
O3 C31 N4 C32 -179.0(5)
O3 C31 N4 C41 -3.3(7)
O4 C32 N4 C31 178.4(4)
O4 C32 N4 C41 2.7(7)
C38 C37 N2 C11 -179(2)
C38 C37 N2 C39 -25(3)
